data_7039963
loop_
_publ_author_name
'Aguiar, Sara R M M de'
'St\"oger, Berthold'
'Pittenauer, Ernst'
'Allmaier, G\"unter'
'Veiros, Luis F.'
'Kirchner, Karl'

_publ_section_title
;
 Structural diversity of halocarbonyl molybdenum and tungsten PNP pincer
 complexes through ligand modifications.
;
_journal_issue 35
_journal_name_full 'Dalton transactions (Cambridge, England : 2003)'
_journal_page_first 13834
_journal_page_last 13845
_journal_paper_doi 10.1039/c6dt02251k
_journal_volume 45
_journal_year 2016
_chemical_formula_moiety 'C33 H29 I2 N3 O2 P2 W1'
_chemical_formula_sum 'C33 H29 I2 N3 O2 P2 W'
_chemical_formula_weight 999.2
_chemical_name_systematic ' ?'
_chemical_properties_physical Air-sensitive
_space_group_IT_number 14
_symmetry_cell_setting monoclinic
_symmetry_Int_Tables_number 14
_symmetry_space_group_name_Hall '-P 2yn'
_symmetry_space_group_name_H-M 'P 1 21/n 1'
_audit_creation_method 'Jana2006 Version : 07/04/2015'
_audit_update_record
;
2016-05-06 deposited with the CCDC.
2016-07-20 downloaded from the CCDC.
;
_cell_angle_alpha 90
_cell_angle_beta 110.173(4)
_cell_angle_gamma 90
_cell_formula_units_Z 4
_cell_length_a 16.4180(13)
_cell_length_b 11.0125(8)
_cell_length_c 20.0286(15)
_cell_measurement_reflns_used 9009
_cell_measurement_temperature 100
_cell_measurement_theta_max 45.7
_cell_measurement_theta_min 2.8
_cell_volume 3399.1(5)
_diffrn_ambient_temperature 100
_diffrn_measured_fraction_theta_full 1
_diffrn_measured_fraction_theta_max 1
_diffrn_measurement_device 'four-circle diffractometer'
_diffrn_measurement_device_type 'Bruker KAPPA APEX II CCD'
_diffrn_measurement_method '\w- and \f-scans'
_diffrn_radiation_monochromator graphite
_diffrn_radiation_probe x-ray
_diffrn_radiation_source 'X-ray tube'
_diffrn_radiation_type 'Mo K\a'
_diffrn_radiation_wavelength 0.71073
_diffrn_reflns_av_R_equivalents 0.0409
_diffrn_reflns_av_unetI/netI 0.0271
_diffrn_reflns_limit_h_max 32
_diffrn_reflns_limit_h_min -32
_diffrn_reflns_limit_k_max 22
_diffrn_reflns_limit_k_min -22
_diffrn_reflns_limit_l_max 38
_diffrn_reflns_limit_l_min -40
_diffrn_reflns_number 215108
_diffrn_reflns_theta_full 45.48
_diffrn_reflns_theta_max 45.48
_diffrn_reflns_theta_min 1.39
_exptl_absorpt_coefficient_mu 5.343
_exptl_absorpt_correction_T_max 0.59
_exptl_absorpt_correction_T_min 0.29
_exptl_absorpt_correction_type multi-scan
_exptl_absorpt_process_details SADABS
_exptl_crystal_colour 'translucent yellow'
_exptl_crystal_density_diffrn 1.9526
_exptl_crystal_description prism
_exptl_crystal_F_000 1896
_exptl_crystal_size_max 0.28
_exptl_crystal_size_mid 0.20
_exptl_crystal_size_min 0.10
_refine_diff_density_max 2.49
_refine_diff_density_min -1.74
_refine_ls_extinction_method none
_refine_ls_goodness_of_fit_gt 1.52
_refine_ls_goodness_of_fit_ref 1.45
_refine_ls_hydrogen_treatment constr
_refine_ls_number_constraints 116
_refine_ls_number_parameters 388
_refine_ls_number_reflns 28641
_refine_ls_number_restraints 0
_refine_ls_R_factor_all 0.0455
_refine_ls_R_factor_gt 0.0270
_refine_ls_shift/su_max 0.0149
_refine_ls_shift/su_mean 0.0011
_refine_ls_structure_factor_coef F
_refine_ls_weighting_details w=1/(\s^2^(F)+0.0001F^2^)
_refine_ls_weighting_scheme sigma
_refine_ls_wR_factor_gt 0.0290
_refine_ls_wR_factor_ref 0.0310
_reflns_number_gt 22798
_reflns_number_total 28641
_reflns_threshold_expression I>3\s(I)
_cod_data_source_file c6dt02251k2.cif
_cod_data_source_block 5a
_cod_depositor_comments
;
The following automatic conversions were performed:

'_diffrn_radiation_probe' value 'X-ray' changed to 'x-ray' according
to
/usr/data/users/saulius/crontab/automatic-downloads/rss-feeds/RSC/lib/dictionaries/cif_core.dic
dictionary named 'cif_core.dic' version 2.4.2 from 2011-04-26.

Automatic conversion script
Id: cif_fix_values 4268 2015-11-12 08:31:59Z antanas 

 Adding full bibliography for 7039963--7039968.cif.
;
_cod_original_sg_symbol_Hall '-P 2yabc'
_cod_original_formula_sum 'C33 H29 I2 N3 O2 P2 W1'
_cod_database_code 7039963

loop_
_space_group_symop_id
_space_group_symop_operation_xyz
1 x,y,z
2 -x+1/2,y+1/2,-z+1/2
3 -x,-y,-z
4 x+1/2,-y+1/2,z+1/2

loop_
_atom_site_label
_atom_site_type_symbol
_atom_site_fract_x
_atom_site_fract_y
_atom_site_fract_z
_atom_site_adp_type
_atom_site_U_iso_or_equiv
_atom_site_site_symmetry_multiplicity
_atom_site_occupancy
_atom_site_calc_flag
W1 W 0.287228(3) 0.972273(4) 0.032257(3) Uani 0.007103(12) 4 1 d
I1 I 0.179427(6) 0.813752(8) -0.078082(5) Uani 0.01117(2) 4 1 d
I2 I 0.234834(6) 0.803178(8) 0.120570(5) Uani 0.01184(2) 4 1 d
P1 P 0.25902(2) 1.09800(3) -0.072735(19) Uani 0.00838(9) 4 1 d
P2 P 0.31195(2) 1.08728(3) 0.140763(19) Uani 0.00899(9) 4 1 d
N1 N 0.16921(8) 1.08686(10) 0.01993(6) Uani 0.0092(3) 4 1 d
N2 N 0.14795(8) 1.11301(11) -0.09996(6) Uani 0.0109(3) 4 1 d
N3 N 0.20832(8) 1.09583(12) 0.14272(6) Uani 0.0118(3) 4 1 d
O1 O 0.46879(8) 1.08203(12) 0.05247(7) Uani 0.0192(3) 4 1 d
O2 O 0.41726(8) 0.75681(11) 0.04693(7) Uani 0.0197(4) 4 1 d
C1 C 0.11356(9) 1.11596(12) -0.04640(7) Uani 0.0102(3) 4 1 d
C2 C 0.02787(10) 1.14920(14) -0.05773(8) Uani 0.0144(4) 4 1 d
C3 C 0.00223(10) 1.16098(15) 0.00074(9) Uani 0.0164(4) 4 1 d
C4 C 0.05981(10) 1.14343(15) 0.06877(8) Uani 0.0150(4) 4 1 d
C5 C 0.14452(9) 1.10835(12) 0.07720(7) Uani 0.0105(3) 4 1 d
C6 C 0.29559(10) 1.25548(13) -0.06321(8) Uani 0.0122(3) 4 1 d
C7 C 0.24399(11) 1.34870(13) -0.05219(9) Uani 0.0161(4) 4 1 d
C8 C 0.27316(14) 1.46808(14) -0.04551(10) Uani 0.0213(5) 4 1 d
C9 C 0.35385(14) 1.49570(15) -0.04951(10) Uani 0.0222(5) 4 1 d
C10 C 0.40623(12) 1.40323(15) -0.05918(10) Uani 0.0212(5) 4 1 d
C11 C 0.37764(11) 1.28362(14) -0.06566(9) Uani 0.0164(4) 4 1 d
C12 C 0.28741(10) 1.05061(13) -0.14876(7) Uani 0.0117(3) 4 1 d
C13 C 0.27327(12) 1.12808(16) -0.20711(8) Uani 0.0182(4) 4 1 d
C14 C 0.29523(14) 1.09203(20) -0.26491(9) Uani 0.0254(6) 4 1 d
C15 C 0.33450(13) 0.97949(19) -0.26395(10) Uani 0.0243(6) 4 1 d
C16 C 0.35208(11) 0.90490(17) -0.20500(9) Uani 0.0192(5) 4 1 d
C17 C 0.32885(10) 0.93961(14) -0.14748(8) Uani 0.0133(4) 4 1 d
C18 C 0.34196(11) 1.24731(13) 0.14338(8) Uani 0.0139(4) 4 1 d
C19 C 0.28040(13) 1.33953(14) 0.13419(9) Uani 0.0196(5) 4 1 d
C20 C 0.30453(17) 1.46009(15) 0.13356(10) Uani 0.0270(6) 4 1 d
C21 C 0.38971(18) 1.49026(16) 0.14253(10) Uani 0.0315(7) 4 1 d
C22 C 0.45075(15) 1.39928(17) 0.15179(10) Uani 0.0274(6) 4 1 d
C23 C 0.42737(12) 1.27816(15) 0.15256(9) Uani 0.0201(5) 4 1 d
C24 C 0.38388(10) 1.03451(12) 0.22698(7) Uani 0.0121(3) 4 1 d
C25 C 0.39408(12) 1.10132(15) 0.28884(8) Uani 0.0174(4) 4 1 d
C26 C 0.44864(13) 1.05911(17) 0.35454(9) Uani 0.0222(5) 4 1 d
C27 C 0.49602(13) 0.95241(17) 0.35871(9) Uani 0.0223(5) 4 1 d
C28 C 0.48842(11) 0.88829(16) 0.29711(9) Uani 0.0193(4) 4 1 d
C29 C 0.43261(10) 0.92875(14) 0.23172(8) Uani 0.0145(4) 4 1 d
C30 C 0.08992(11) 1.12934(19) -0.17318(8) Uani 0.0215(5) 4 1 d
C31 C 0.18414(12) 1.0928(2) 0.20630(9) Uani 0.0231(5) 4 1 d
C32 C 0.39999(10) 1.04438(13) 0.04528(8) Uani 0.0117(3) 4 1 d
C33 C 0.36901(10) 0.83523(13) 0.04075(8) Uani 0.0121(3) 4 1 d
H1c2 H -0.012194 1.163502 -0.104903 Uiso 0.0173 4 1 d
H1c3 H -0.056886 1.181822 -0.006118 Uiso 0.0197 4 1 d
H1c4 H 0.042154 1.155017 0.109296 Uiso 0.018 4 1 d
H1c7 H 0.188189 1.330274 -0.049225 Uiso 0.0193 4 1 d
H1c8 H 0.237308 1.531805 -0.03808 Uiso 0.0256 4 1 d
H1c9 H 0.373368 1.578434 -0.045614 Uiso 0.0266 4 1 d
H1c10 H 0.462343 1.422019 -0.06139 Uiso 0.0255 4 1 d
H1c11 H 0.414352 1.219956 -0.071843 Uiso 0.0197 4 1 d
H1c13 H 0.24816 1.206779 -0.207029 Uiso 0.0218 4 1 d
H1c14 H 0.283464 1.144322 -0.305498 Uiso 0.0305 4 1 d
H1c15 H 0.349339 0.953746 -0.304101 Uiso 0.0292 4 1 d
H1c16 H 0.3806 0.828456 -0.203947 Uiso 0.0231 4 1 d
H1c17 H 0.341272 0.887327 -0.106825 Uiso 0.016 4 1 d
H1c19 H 0.221444 1.319332 0.128321 Uiso 0.0235 4 1 d
H1c20 H 0.26202 1.523073 0.126869 Uiso 0.0324 4 1 d
H1c21 H 0.40621 1.57385 0.142304 Uiso 0.0378 4 1 d
H1c22 H 0.509638 1.419973 0.157731 Uiso 0.0329 4 1 d
H1c23 H 0.470216 1.215604 0.159439 Uiso 0.0241 4 1 d
H1c25 H 0.36335 1.176418 0.285919 Uiso 0.0209 4 1 d
H1c26 H 0.453691 1.103456 0.397049 Uiso 0.0266 4 1 d
H1c27 H 0.533764 0.923417 0.404017 Uiso 0.0268 4 1 d
H1c28 H 0.521863 0.815789 0.299795 Uiso 0.0232 4 1 d
H1c29 H 0.427429 0.883736 0.189406 Uiso 0.0174 4 1 d
H1c30 H 0.12033 1.110363 -0.205095 Uiso 0.0258 4 1 d
H2c30 H 0.040835 1.076316 -0.18246 Uiso 0.0258 4 1 d
H3c30 H 0.070401 1.212075 -0.180185 Uiso 0.0258 4 1 d
H1c31 H 0.233825 1.071189 0.246695 Uiso 0.0277 4 1 d
H2c31 H 0.163596 1.171435 0.213864 Uiso 0.0277 4 1 d
H3c31 H 0.13908 1.033826 0.200164 Uiso 0.0277 4 1 d

loop_
_atom_site_aniso_label
_atom_site_aniso_type_symbol
_atom_site_aniso_U_11
_atom_site_aniso_U_22
_atom_site_aniso_U_33
_atom_site_aniso_U_12
_atom_site_aniso_U_13
_atom_site_aniso_U_23
W1 W 0.007779(19) 0.006424(17) 0.007175(19) 0.000897(14) 0.002665(14) -0.000071(14)
I1 I 0.01209(4) 0.01069(3) 0.01108(3) -0.00277(3) 0.00444(3) -0.00344(2)
I2 I 0.01436(4) 0.00978(3) 0.01167(3) -0.00052(3) 0.00487(3) 0.00295(2)
P1 P 0.00937(14) 0.00830(12) 0.00774(13) 0.00068(10) 0.00329(11) 0.00085(10)
P2 P 0.01114(14) 0.00787(12) 0.00741(12) 0.00163(11) 0.00248(11) -0.00022(10)
N1 N 0.0096(4) 0.0091(4) 0.0093(4) 0.0017(3) 0.0034(4) 0.0005(3)
N2 N 0.0086(4) 0.0147(5) 0.0085(4) 0.0029(4) 0.0017(4) 0.0022(4)
N3 N 0.0125(5) 0.0153(5) 0.0087(4) 0.0036(4) 0.0051(4) 0.0000(4)
O1 O 0.0113(5) 0.0233(6) 0.0223(6) -0.0035(4) 0.0051(4) 0.0001(4)
O2 O 0.0172(5) 0.0139(4) 0.0282(6) 0.0059(4) 0.0081(5) 0.0007(4)
C1 C 0.0094(5) 0.0096(4) 0.0110(5) 0.0015(4) 0.0030(4) 0.0012(4)
C2 C 0.0095(5) 0.0172(6) 0.0155(6) 0.0028(4) 0.0028(5) 0.0022(5)
C3 C 0.0100(6) 0.0201(6) 0.0199(7) 0.0041(5) 0.0060(5) 0.0014(5)
C4 C 0.0131(6) 0.0186(6) 0.0152(6) 0.0044(5) 0.0072(5) -0.0005(5)
C5 C 0.0115(5) 0.0099(5) 0.0110(5) 0.0023(4) 0.0051(4) 0.0001(4)
C6 C 0.0146(6) 0.0095(5) 0.0114(5) 0.0003(4) 0.0033(5) 0.0014(4)
C7 C 0.0211(7) 0.0114(5) 0.0171(6) 0.0027(5) 0.0083(6) 0.0007(5)
C8 C 0.0318(9) 0.0110(5) 0.0220(7) 0.0034(6) 0.0102(7) -0.0008(5)
C9 C 0.0320(10) 0.0116(5) 0.0197(7) -0.0060(6) 0.0048(7) -0.0014(5)
C10 C 0.0216(8) 0.0159(6) 0.0242(8) -0.0066(6) 0.0054(6) 0.0005(6)
C11 C 0.0159(6) 0.0121(5) 0.0205(7) -0.0016(5) 0.0054(5) 0.0008(5)
C12 C 0.0131(6) 0.0135(5) 0.0098(5) -0.0006(4) 0.0055(4) -0.0003(4)
C13 C 0.0231(8) 0.0203(7) 0.0117(6) -0.0008(6) 0.0068(5) 0.0031(5)
C14 C 0.0335(10) 0.0334(9) 0.0130(6) -0.0056(8) 0.0127(7) 0.0017(6)
C15 C 0.0253(9) 0.0372(10) 0.0145(7) -0.0057(7) 0.0121(6) -0.0078(6)
C16 C 0.0161(7) 0.0262(7) 0.0180(7) -0.0012(6) 0.0091(6) -0.0083(6)
C17 C 0.0123(6) 0.0157(5) 0.0128(5) -0.0011(4) 0.0054(5) -0.0026(4)
C18 C 0.0214(7) 0.0090(5) 0.0100(5) 0.0007(4) 0.0039(5) -0.0011(4)
C19 C 0.0297(9) 0.0107(5) 0.0182(7) 0.0043(5) 0.0079(6) -0.0010(5)
C20 C 0.0500(13) 0.0098(6) 0.0205(8) 0.0053(7) 0.0113(8) -0.0004(5)
C21 C 0.0629(16) 0.0126(6) 0.0167(7) -0.0094(8) 0.0107(9) -0.0008(5)
C22 C 0.0380(11) 0.0225(8) 0.0187(7) -0.0155(8) 0.0059(7) -0.0025(6)
C23 C 0.0243(8) 0.0157(6) 0.0174(7) -0.0060(6) 0.0038(6) -0.0014(5)
C24 C 0.0138(6) 0.0112(5) 0.0095(5) 0.0009(4) 0.0018(4) 0.0007(4)
C25 C 0.0235(8) 0.0161(6) 0.0102(5) 0.0025(5) 0.0029(5) -0.0013(5)
C26 C 0.0306(9) 0.0216(7) 0.0099(6) -0.0006(7) 0.0014(6) -0.0008(5)
C27 C 0.0235(8) 0.0225(7) 0.0143(6) -0.0003(6) -0.0021(6) 0.0046(5)
C28 C 0.0177(7) 0.0178(6) 0.0178(7) 0.0041(5) 0.0003(6) 0.0044(5)
C29 C 0.0149(6) 0.0137(5) 0.0130(6) 0.0024(5) 0.0023(5) 0.0002(4)
C30 C 0.0146(7) 0.0377(9) 0.0099(6) 0.0048(6) 0.0013(5) 0.0041(6)
C31 C 0.0203(8) 0.0399(10) 0.0122(6) 0.0054(7) 0.0097(6) 0.0000(6)
C32 C 0.0113(5) 0.0114(5) 0.0116(5) 0.0003(4) 0.0032(4) -0.0004(4)
C33 C 0.0124(5) 0.0098(5) 0.0147(5) 0.0015(4) 0.0053(5) -0.0005(4)

loop_
_atom_type_symbol
_atom_type_scat_dispersion_real
_atom_type_scat_dispersion_imag
_atom_type_scat_source
C 0.0033 0.0016 'International Tables Vol C tables 4.2.6.8 and 6.1.1.1'
H 0.0000 0.0000 'International Tables Vol C tables 4.2.6.8 and 6.1.1.1'
I -0.4742 1.8119 'International Tables Vol C tables 4.2.6.8 and 6.1.1.1'
N 0.0061 0.0033 'International Tables Vol C tables 4.2.6.8 and 6.1.1.1'
O 0.0106 0.0060 'International Tables Vol C tables 4.2.6.8 and 6.1.1.1'
P 0.1023 0.0942 'International Tables Vol C tables 4.2.6.8 and 6.1.1.1'
W -0.8490 6.8722 'International Tables Vol C tables 4.2.6.8 and 6.1.1.1'

loop_
_geom_angle_atom_site_label_1
_geom_angle_atom_site_label_2
_geom_angle_atom_site_label_3
_geom_angle
I1 W1 I2 81.15(1)
I1 W1 P1 78.38(1)
I1 W1 P2 150.34(1)
I1 W1 N1 88.73(3)
I1 W1 C32 130.64(4)
I1 W1 C33 79.89(4)
I2 W1 P1 152.70(1)
I2 W1 P2 77.39(1)
I2 W1 N1 90.10(3)
I2 W1 C32 130.49(4)
I2 W1 C33 78.09(5)
P1 W1 P2 113.685(13)
P1 W1 N1 71.66(3)
P1 W1 C32 76.81(4)
P1 W1 C33 115.41(5)
P2 W1 N1 71.20(3)
P2 W1 C32 79.02(5)
P2 W1 C33 114.86(4)
N1 W1 C32 121.88(5)
N1 W1 C33 164.66(5)
C32 W1 C33 73.46(6)
N1 I1 N2 38.66(3)
N1 I2 N3 38.39(3)
W1 P1 N2 101.19(5)
W1 P1 C6 119.65(5)
W1 P1 C12 122.38(5)
N2 P1 C6 102.50(7)
N2 P1 C12 108.19(6)
C6 P1 C12 100.99(7)
W1 P2 N3 100.84(4)
W1 P2 C18 119.33(5)
W1 P2 C24 122.49(5)
N3 P2 C18 101.89(7)
N3 P2 C24 108.65(7)
C18 P2 C24 101.58(6)
W1 N1 I1 52.87(2)
W1 N1 I2 52.05(2)
W1 N1 C1 119.97(10)
W1 N1 C5 119.95(8)
I1 N1 I2 62.100(19)
I1 N1 C1 78.96(8)
I1 N1 C5 133.03(9)
I2 N1 C1 134.81(8)
I2 N1 C5 78.57(7)
C1 N1 C5 118.99(13)
I1 N2 P1 76.39(4)
I1 N2 C1 90.44(8)
I1 N2 C30 105.74(10)
P1 N2 C1 115.50(8)
P1 N2 C30 125.70(12)
C1 N2 C30 118.70(13)
I2 N3 P2 76.46(5)
I2 N3 C5 93.55(8)
I2 N3 C31 100.55(10)
P2 N3 C5 114.72(12)
P2 N3 C31 126.04(10)
C5 N3 C31 119.23(14)
N1 C1 N2 115.89(13)
N1 C1 C2 121.25(15)
N2 C1 C2 122.84(12)
C1 C2 C3 118.19(13)
C1 C2 H1c2 120.9
C3 C2 H1c2 120.91
C2 C3 C4 121.31(15)
C2 C3 H1c3 119.35
C4 C3 H1c3 119.35
C3 C4 C5 118.26(17)
C3 C4 H1c4 120.87
C5 C4 H1c4 120.87
N1 C5 N3 115.86(13)
N1 C5 C4 121.28(12)
N3 C5 C4 122.84(15)
P1 C6 C7 121.33(13)
P1 C6 C11 119.54(12)
C7 C6 C11 119.12(14)
C6 C7 C8 120.20(18)
C6 C7 H1c7 119.9
C8 C7 H1c7 119.9
C7 C8 C9 120.38(18)
C7 C8 H1c8 119.81
C9 C8 H1c8 119.81
C8 C9 C10 119.77(16)
C8 C9 H1c9 120.12
C10 C9 H1c9 120.12
C9 C10 C11 120.18(19)
C9 C10 H1c10 119.91
C11 C10 H1c10 119.91
C6 C11 C10 120.33(16)
C6 C11 H1c11 119.84
C10 C11 H1c11 119.84
P1 C12 C13 120.54(12)
P1 C12 C17 120.07(12)
C13 C12 C17 119.25(16)
C12 C13 C14 120.49(17)
C12 C13 H1c13 119.76
C14 C13 H1c13 119.76
C13 C14 C15 119.74(18)
C13 C14 H1c14 120.13
C15 C14 H1c14 120.13
C14 C15 C16 119.9(2)
C14 C15 H1c15 120.05
C16 C15 H1c15 120.05
C15 C16 C17 120.59(17)
C15 C16 H1c16 119.7
C17 C16 H1c16 119.7
C12 C17 C16 119.91(15)
C12 C17 H1c17 120.05
C16 C17 H1c17 120.05
P2 C18 C19 121.41(13)
P2 C18 C23 119.27(12)
C19 C18 C23 119.29(15)
C18 C19 C20 120.0(2)
C18 C19 H1c19 119.99
C20 C19 H1c19 119.99
C19 C20 C21 120.4(2)
C19 C20 H1c20 119.79
C21 C20 H1c20 119.79
C20 C21 C22 119.67(18)
C20 C21 H1c21 120.16
C22 C21 H1c21 120.16
C21 C22 C23 120.4(2)
C21 C22 H1c22 119.78
C23 C22 H1c22 119.78
C18 C23 C22 120.15(18)
C18 C23 H1c23 119.92
C22 C23 H1c23 119.92
P2 C24 C25 120.83(11)
P2 C24 C29 119.99(11)
C25 C24 C29 119.13(13)
C24 C25 C26 120.17(16)
C24 C25 H1c25 119.91
C26 C25 H1c25 119.91
C25 C26 C27 120.10(16)
C25 C26 H1c26 119.95
C27 C26 H1c26 119.95
C26 C27 C28 119.82(15)
C26 C27 H1c27 120.09
C28 C27 H1c27 120.09
C27 C28 C29 120.19(16)
C27 C28 H1c28 119.91
C29 C28 H1c28 119.91
C24 C29 C28 120.52(15)
C24 C29 H1c29 119.74
C28 C29 H1c29 119.74
N2 C30 H1c30 109.47
N2 C30 H2c30 109.47
N2 C30 H3c30 109.47
H1c30 C30 H2c30 109.47
H1c30 C30 H3c30 109.47
H2c30 C30 H3c30 109.47
N3 C31 H1c31 109.47
N3 C31 H2c31 109.47
N3 C31 H3c31 109.47
H1c31 C31 H2c31 109.47
H1c31 C31 H3c31 109.47
H2c31 C31 H3c31 109.47
W1 C32 O1 176.71(13)
W1 C33 O2 178.69(12)

loop_
_geom_bond_atom_site_label_1
_geom_bond_atom_site_label_2
_geom_bond_distance
W1 I1 2.8924(3)
W1 I2 2.8958(3)
W1 P1 2.4252(5)
W1 P2 2.4255(5)
W1 N1 2.2533(13)
W1 C32 1.9475(16)
W1 C33 1.9879(15)
I1 N1 3.6268(13)
I1 N2 3.3412(13)
I2 N1 3.6723(12)
I2 N3 3.3025(14)
P1 N2 1.7217(13)
P1 C6 1.8237(15)
P1 C12 1.8160(17)
P2 N3 1.7179(15)
P2 C18 1.8259(15)
P2 C24 1.8188(13)
N1 C1 1.3657(16)
N1 C5 1.363(2)
N2 C1 1.374(2)
N2 C30 1.4585(18)
N3 C5 1.3749(16)
N3 C31 1.459(2)
O1 C32 1.165(2)
O2 C33 1.1493(19)
C1 C2 1.394(2)
C2 C3 1.380(3)
C2 H1c2 0.96
C3 C4 1.378(2)
C3 H1c3 0.96
C4 C5 1.396(2)
C4 H1c4 0.96
C6 C7 1.396(2)
C6 C11 1.400(3)
C7 C8 1.390(2)
C7 H1c7 0.96
C8 C9 1.388(3)
C8 H1c8 0.96
C9 C10 1.389(3)
C9 H1c9 0.96
C10 C11 1.389(2)
C10 H1c10 0.96
C11 H1c11 0.96
C12 C13 1.400(2)
C12 C17 1.395(2)
C13 C14 1.384(3)
C13 H1c13 0.96
C14 C15 1.394(3)
C14 H1c14 0.96
C15 C16 1.385(3)
C15 H1c15 0.96
C16 C17 1.386(3)
C16 H1c16 0.96
C17 H1c17 0.96
C18 C19 1.400(2)
C18 C23 1.392(3)
C19 C20 1.387(2)
C19 H1c19 0.96
C20 C21 1.388(4)
C20 H1c20 0.96
C21 C22 1.384(3)
C21 H1c21 0.96
C22 C23 1.390(3)
C22 H1c22 0.96
C23 H1c23 0.96
C24 C25 1.400(2)
C24 C29 1.397(2)
C25 C26 1.392(2)
C25 H1c25 0.96
C26 C27 1.396(3)
C26 H1c26 0.96
C27 C28 1.389(3)
C27 H1c27 0.96
C28 C29 1.388(2)
C28 H1c28 0.96
C29 H1c29 0.96
C30 H1c30 0.96
C30 H2c30 0.96
C30 H3c30 0.96
C31 H1c31 0.96
C31 H2c31 0.96
C31 H3c31 0.96

loop_
_geom_hbond_atom_site_label_D
_geom_hbond_atom_site_label_H
_geom_hbond_atom_site_label_A
_geom_hbond_distance_DH
_geom_hbond_distance_HA
_geom_hbond_distance_DA
_geom_hbond_angle_DHA
C19 H1c19 N3 0.96 2.50 2.962(2) 109.75
C31 H1c31 C25 0.96 2.49 3.270(3) 138.02
